data_2102052
loop_
_publ_author_name
'Ohhara, Takashi'
'Harada, Jun'
'Ohashi, Yuji'
'Tanaka, Ichiro'
'Kumazawa, Shintaro'
'Niimura, Nobuo'

_publ_section_title
;
 Direct observation of deuterium migration in crystalline-state
 reaction by single-crystal neutron diffraction. II. 3--1
 Photoisomerization of a cobaloxime complex
;
_journal_issue 2
_journal_name_full 'Acta Crystallographica Section B'
_journal_page_first 245
_journal_page_last 253
_journal_paper_doi 10.1107/S0108768199012008
_journal_volume 56
_journal_year 2000
_chemical_formula_iupac '[Co (C4 D7 N2 O2)2 (C4 H4 D2 N) (C8 D11 N1)]'
_chemical_formula_sum 'C20 H4 Co D27 N6 O4'
_chemical_formula_weight 504.00
_chemical_name_systematic
;
(3-cyanopropyl)[(R)-1-phenylethylamine]cobaloxime
;
_space_group_IT_number 4
_symmetry_cell_setting monoclinic
_symmetry_space_group_name_Hall 'P 2yb'
_symmetry_space_group_name_H-M 'P 1 21 1'
_audit_creation_method SHELXL-97
_cell_angle_alpha 90.00
_cell_angle_beta 96.3220(10)
_cell_angle_gamma 90.00
_cell_formula_units_Z 2
_cell_length_a 9.67720(10)
_cell_length_b 13.8988(2)
_cell_length_c 8.94320(10)
_cell_measurement_reflns_used 512
_cell_measurement_temperature 293(2)
_cell_measurement_theta_max 30
_cell_measurement_theta_min 3
_cell_volume 1195.56(3)
_computing_cell_refinement 'SMART (Siemens, 1995)'
_computing_data_collection 'SMART (Siemens, 1995)'
_computing_data_reduction 'SAINT (Siemens, 1995)'
_computing_molecular_graphics 'ORTEP-III (Burnet & Johnson, 1996)'
_computing_structure_refinement 'SHELXL-97 (Sheldrick, 1997)'
_computing_structure_solution 'SIR97 (Altomare et al., 1999)'
_diffrn_ambient_temperature 293(2)
_diffrn_measured_fraction_theta_full .992
_diffrn_measured_fraction_theta_max .992
_diffrn_measurement_device_type 'Siemens SMART CCD'
_diffrn_measurement_method \w
_diffrn_radiation_monochromator graphite
_diffrn_radiation_source 'rotate anode'
_diffrn_radiation_type MoK\a
_diffrn_radiation_wavelength .71073
_diffrn_reflns_av_R_equivalents .0146
_diffrn_reflns_av_sigmaI/netI .0230
_diffrn_reflns_limit_h_max 13
_diffrn_reflns_limit_h_min -13
_diffrn_reflns_limit_k_max 19
_diffrn_reflns_limit_k_min -19
_diffrn_reflns_limit_l_max 12
_diffrn_reflns_limit_l_min -12
_diffrn_reflns_number 14136
_diffrn_reflns_theta_full 30.52
_diffrn_reflns_theta_max 30.52
_diffrn_reflns_theta_min 2.12
_diffrn_standards_decay_% 0
_diffrn_standards_interval_count 0
_diffrn_standards_number 0
_exptl_absorpt_coefficient_mu .754
_exptl_absorpt_correction_T_max .801
_exptl_absorpt_correction_T_min .696
_exptl_absorpt_correction_type empirical
_exptl_absorpt_process_details 'SADABS (Sheldrick, 1996)'
_exptl_crystal_colour red
_exptl_crystal_density_diffrn 1.329
_exptl_crystal_density_method 'not measured'
_exptl_crystal_description plate
_exptl_crystal_F_000 504
_exptl_crystal_size_max .4
_exptl_crystal_size_mid .3
_exptl_crystal_size_min .15
_refine_diff_density_max .273
_refine_diff_density_min -.240
_refine_ls_abs_structure_details 'Flack H D (1983), Acta Cryst. A39, 876-881'
_refine_ls_abs_structure_Flack -.007(7)
_refine_ls_extinction_method none
_refine_ls_goodness_of_fit_ref 1.007
_refine_ls_hydrogen_treatment mixed
_refine_ls_matrix_type full
_refine_ls_number_parameters 341
_refine_ls_number_reflns 7077
_refine_ls_number_restraints 1
_refine_ls_restrained_S_all 1.006
_refine_ls_R_factor_all .0292
_refine_ls_R_factor_gt .0262
_refine_ls_shift/su_max .001
_refine_ls_shift/su_mean .000
_refine_ls_structure_factor_coef Fsqd
_refine_ls_weighting_details 'calc w=1/[\s^2^(Fo^2^)+(0.0505P)^2^+0.0000P] where P=(Fo^2^+2Fc^2^)/3'
_refine_ls_weighting_scheme calc
_refine_ls_wR_factor_ref .0701
_reflns_number_gt 6573
_reflns_number_total 7077
_reflns_threshold_expression >2sigma(I)
_cod_data_source_file se0292.cif
_cod_data_source_block 1bXin
_cod_depositor_comments
;
The following automatic conversions were performed:
'_symmetry_cell_setting' value 'Monoclinic' changed to 'monoclinic'
according to '/home/saulius/struct/CIF-dictionaries/cif_core.dic'
dictionary named 'cif_core.dic' version 2.4.1 from
2010-06-29.

'_exptl_absorpt_correction_type' value 'Empirical' changed to
'empirical' according to
'/home/saulius/struct/CIF-dictionaries/cif_core.dic' dictionary named
'cif_core.dic' version 2.4.1 from 2010-06-29.

Automatic conversion script
Id: cif_fix_enum 1527 2010-12-29 10:47:43Z saulius 

The following automatic conversions were performed:

'_symmetry_cell_setting' value 'Monoclinic' changed to 'monoclinic'
according to /home/saulius/struct/CIF-dictionaries/cif_core.dic
dictionary named 'cif_core.dic' version 2.4.1 from
2010-06-29.

'_exptl_absorpt_correction_type' value 'Empirical'
changed to 'empirical' according to
/home/saulius/struct/CIF-dictionaries/cif_core.dic dictionary named
'cif_core.dic' version 2.4.1 from 2010-06-29.

Automatic conversion script
Id: cif_fix_values 1715 2011-07-08 13:25:40Z adriana 
;
_cod_original_sg_symbol_H-M 'P 21'
_cod_original_formula_sum 'C20 H4 Co N6 O4 D27'
_cod_database_code 2102052

loop_
_symmetry_equiv_pos_as_xyz
'x, y, z'
'-x, y+1/2, -z'

loop_
_atom_site_label
_atom_site_fract_x
_atom_site_fract_y
_atom_site_fract_z
_atom_site_U_iso_or_equiv
_atom_site_adp_type
_atom_site_calc_flag
_atom_site_refinement_flags
_atom_site_occupancy
_atom_site_type_symbol
Co1 .256156(15) .113672(14) .024048(16) .03261(5) Uani d . 1 Co
O1 .52541(11) .09926(10) -.07695(13) .0510(3) Uani d . 1 O
HO1 .437(2) .0286(17) -.148(2) .061 Uiso d . 1 H
O2 .16804(14) .23517(11) .25068(14) .0588(3) Uani d . 1 O
O3 -.01697(13) .13261(12) .11562(15) .0609(4) Uani d . 1 O
HO3 .055(3) .184(2) .177(3) .073 Uiso d . 1 H
O4 .34393(12) -.00833(9) -.20320(15) .0504(2) Uani d . 1 O
N1 .44538(12) .14316(8) .01808(14) .0384(2) Uani d . 1 N
N2 .27354(17) .21022(11) .17332(17) .0424(3) Uani d . 1 N
N3 .06481(12) .08761(9) .02331(14) .0415(3) Uani d . 1 N
N4 .23817(15) .01859(9) -.12765(17) .0373(3) Uani d . 1 N
C1 .49706(15) .21084(10) .10705(17) .0420(3) Uani d . 1 C
C2 .39483(19) .24996(12) .20164(17) .0433(3) Uani d . 1 C
C3 .01228(16) .02162(12) -.06899(17) .0445(3) Uani d . 1 C
C4 .11444(17) -.01880(11) -.15998(18) .0437(3) Uani d . 1 C
C5 .64421(19) .24506(14) .1154(3) .0601(4) Uani d . 1 C
H5A .6894 .2151 .0372 .090 Uiso calc R 1 H
H5B .6923 .2284 .2116 .090 Uiso calc R 1 H
H5C .6454 .3136 .1029 .090 Uiso calc R 1 H
C6 .4281(3) .32462(17) .3191(2) .0681(5) Uani d . 1 C
H6A .3434 .3514 .3476 .102 Uiso calc R 1 H
H6B .4824 .3746 .2801 .102 Uiso calc R 1 H
H6C .4801 .2960 .4055 .102 Uiso calc R 1 H
C7 -.13617(19) -.01104(19) -.0803(3) .0668(5) Uani d . 1 C
H7A -.1912 .0368 -.0369 .100 Uiso calc R 1 H
H7B -.1417 -.0707 -.0271 .100 Uiso calc R 1 H
H7C -.1706 -.0201 -.1842 .100 Uiso calc R 1 H
C8 .0801(2) -.08929(16) -.2847(3) .0652(5) Uani d . 1 C
H8A .1554 -.0921 -.3461 .098 Uiso calc R 1 H
H8B -.0031 -.0693 -.3450 .098 Uiso calc R 1 H
H8C .0661 -.1518 -.2432 .098 Uiso calc R 1 H
N5 .29388(18) .00904(13) .1900(2) .0490(4) Uani d . 1 N
HN5A .238(3) -.0364(18) .169(3) .059 Uiso d . 1 H
HN5B .273(2) .0306(18) .273(3) .059 Uiso d . 1 H
C9 .4293(2) -.04391(12) .2185(2) .0474(3) Uani d . 1 C
H9 .460(2) -.0514(17) .119(3) .057 Uiso d . 1 H
C10 .4085(3) -.14519(16) .2788(3) .0725(6) Uani d . 1 C
H10A .490(3) -.179(3) .291(4) .109 Uiso d . 1 H
H10B .349(4) -.179(3) .222(4) .109 Uiso d . 1 H
H10C .380(3) -.140(3) .386(4) .109 Uiso d . 1 H
C11 .53274(16) .01142(11) .32492(16) .0438(3) Uani d . 1 C
C12 .6681(2) .02219(17) .2919(2) .0622(5) Uani d . 1 C
H12 .686(3) .004(2) .207(3) .075 Uiso d . 1 H
C13 .7673(2) .0687(2) .3909(3) .0795(7) Uani d . 1 C
H13 .862(3) .071(2) .360(4) .095 Uiso d . 1 H
C14 .7319(3) .1053(3) .5235(3) .0805(7) Uani d . 1 C
H14 .813(3) .138(2) .588(3) .097 Uiso d . 1 H
C15 .5994(3) .09561(18) .5590(2) .0735(6) Uani d . 1 C
H15 .573(3) .109(3) .657(3) .088 Uiso d . 1 H
C16 .4996(2) .04796(15) .4616(2) .0559(4) Uani d . 1 C
H16 .407(2) .0432(19) .479(3) .067 Uiso d . 1 H
C17 .2077(2) .22140(13) -.1233(2) .0425(4) Uani d . 1 C
H17A .280(2) .2686(16) -.105(2) .051 Uiso d . 1 H
H17B .137(2) .2516(17) -.095(3) .051 Uiso d . 1 H
C18 .0311(2) .34409(16) -.3366(2) .0640(5) Uani d . 1 C
C19 .1737(2) .19685(13) -.28737(17) .0531(4) Uani d . 1 C
H19A .095(2) .1544(19) -.312(3) .064 Uiso d . 1 H
H19B .258(2) .1686(18) -.321(3) .064 Uiso d . 1 H
C20 .1443(2) .28780(14) -.38536(18) .0590(4) Uani d . 1 C
H20A .123(2) .2730(18) -.488(3) .071 Uiso d . 1 H
H20B .227(3) .3313(19) -.373(3) .071 Uiso d . 1 H
N6 -.0537(3) .3886(2) -.2937(4) .1081(9) Uani d . 1 N

loop_
_atom_site_aniso_label
_atom_site_aniso_U_11
_atom_site_aniso_U_22
_atom_site_aniso_U_33
_atom_site_aniso_U_12
_atom_site_aniso_U_13
_atom_site_aniso_U_23
Co1 .03561(7) .03340(7) .02865(7) .00139(7) .00285(4) .00076(8)
O1 .0434(5) .0553(8) .0565(6) .0010(5) .0160(4) -.0053(5)
O2 .0650(7) .0688(8) .0451(6) .0020(6) .0168(5) -.0182(5)
O3 .0466(5) .0830(13) .0555(6) .0040(6) .0175(5) -.0144(6)
O4 .0491(6) .0437(5) .0600(6) .0053(5) .0136(5) -.0145(5)
N1 .0393(5) .0377(5) .0384(5) -.0004(4) .0055(4) .0032(4)
N2 .0519(8) .0445(7) .0307(6) .0018(6) .0047(5) -.0025(5)
N3 .0386(5) .0489(7) .0376(5) .0024(4) .0064(4) -.0013(4)
N4 .0415(6) .0318(5) .0383(6) .0038(5) .0030(5) -.0018(4)
C1 .0456(7) .0374(6) .0417(7) -.0037(5) -.0009(5) .0054(5)
C2 .0578(9) .0379(7) .0329(6) -.0039(6) -.0003(6) -.0001(5)
C3 .0409(7) .0488(7) .0427(7) -.0026(6) -.0004(5) .0023(6)
C4 .0474(7) .0383(7) .0436(7) -.0013(6) -.0024(6) -.0015(5)
C5 .0507(9) .0507(9) .0771(12) -.0126(7) -.0007(8) .0046(8)
C6 .0845(14) .0633(12) .0547(10) -.0191(10) -.0001(9) -.0183(9)
C7 .0450(8) .0839(13) .0706(12) -.0140(9) .0020(8) -.0059(10)
C8 .0659(11) .0584(10) .0689(12) -.0056(9) -.0041(9) -.0254(9)
N5 .0461(8) .0533(9) .0469(8) -.0033(6) .0022(6) .0185(7)
C9 .0560(9) .0430(8) .0421(7) .0071(6) -.0005(6) .0076(6)
C10 .0972(16) .0438(9) .0705(12) -.0017(10) -.0180(12) .0129(9)
C11 .0476(7) .0442(7) .0395(6) .0068(5) .0041(5) .0107(5)
C12 .0545(10) .0747(12) .0591(10) .0118(8) .0135(8) .0127(9)
C13 .0508(10) .0912(16) .0946(17) -.0083(10) .0002(10) .0214(13)
C14 .0811(13) .0833(17) .0716(12) -.0212(14) -.0159(10) .0183(13)
C15 .0964(15) .0737(16) .0490(9) -.0083(11) .0014(9) -.0023(9)
C16 .0596(9) .0628(9) .0464(8) -.0005(8) .0115(7) .0014(7)
C17 .0536(9) .0382(7) .0350(7) .0072(6) .0019(6) .0031(5)
C18 .0739(12) .0626(11) .0539(9) .0237(9) .0004(9) .0079(8)
C19 .0787(11) .0477(8) .0323(6) .0200(8) .0040(7) .0006(6)
C20 .0881(13) .0553(9) .0343(7) .0244(9) .0099(7) .0088(6)
N6 .1041(17) .1114(19) .112(2) .0585(16) .0251(15) .0089(16)

loop_
_atom_type_symbol
_atom_type_description
_atom_type_scat_dispersion_real
_atom_type_scat_dispersion_imag
_atom_type_scat_source
C C .0033 .0016 'International Tables Vol C Tables 4.2.6.8 and 6.1.1.4'
H H .0000 .0000 'International Tables Vol C Tables 4.2.6.8 and 6.1.1.4'
N N .0061 .0033 'International Tables Vol C Tables 4.2.6.8 and 6.1.1.4'
O O .0106 .0060 'International Tables Vol C Tables 4.2.6.8 and 6.1.1.4'
Co Co .3494 .9721 'International Tables Vol C Tables 4.2.6.8 and 6.1.1.4'

loop_
_geom_angle_atom_site_label_1
_geom_angle_atom_site_label_2
_geom_angle_atom_site_label_3
_geom_angle
N1 Co1 N3 177.64(6)
N1 Co1 N2 81.61(6)
N3 Co1 N2 98.63(6)
N1 Co1 N4 98.33(6)
N3 Co1 N4 81.39(6)
N2 Co1 N4 179.09(7)
N1 Co1 C17 88.67(7)
N3 Co1 C17 89.01(7)
N2 Co1 C17 86.02(8)
N4 Co1 C17 93.08(5)
N1 Co1 N5 94.45(6)
N3 Co1 N5 87.90(6)
N2 Co1 N5 89.85(6)
N4 Co1 N5 91.05(8)
C17 Co1 N5 174.42(9)
C1 N1 O1 120.18(12)
C1 N1 Co1 116.82(11)
O1 N1 Co1 122.96(9)
C2 N2 O2 120.89(15)
C2 N2 Co1 116.70(13)
O2 N2 Co1 122.37(12)
C3 N3 O3 119.86(13)
C3 N3 Co1 116.94(11)
O3 N3 Co1 123.18(10)
C4 N4 O4 120.59(14)
C4 N4 Co1 116.52(12)
O4 N4 Co1 122.86(10)
N1 C1 C2 112.44(13)
N1 C1 C5 124.23(16)
C2 C1 C5 123.32(15)
N2 C2 C1 112.39(14)
N2 C2 C6 123.82(18)
C1 C2 C6 123.77(16)
N3 C3 C4 112.58(13)
N3 C3 C7 124.16(17)
C4 C3 C7 123.25(15)
N4 C4 C3 112.55(14)
N4 C4 C8 123.24(17)
C3 C4 C8 124.05(15)
C9 N5 Co1 123.05(12)
N5 C9 C11 111.26(15)
N5 C9 C10 111.41(19)
C11 C9 C10 110.50(15)
C12 C11 C16 117.58(17)
C12 C11 C9 119.84(16)
C16 C11 C9 122.47(16)
C11 C12 C13 121.2(2)
C14 C13 C12 120.2(2)
C15 C14 C13 119.9(2)
C14 C15 C16 120.4(2)
C11 C16 C15 120.74(19)
C19 C17 Co1 118.59(12)
N6 C18 C20 177.3(3)
C17 C19 C20 111.93(15)
C18 C20 C19 111.59(16)

loop_
_geom_bond_atom_site_label_1
_geom_bond_atom_site_label_2
_geom_bond_distance
Co1 N1 1.8829(12)
Co1 N3 1.8861(12)
Co1 N2 1.8872(15)
Co1 N4 1.8882(14)
Co1 C17 2.0155(17)
Co1 N5 2.0813(16)
O1 N1 1.3562(16)
O2 N2 1.341(2)
O3 N3 1.3575(16)
O4 N4 1.3402(18)
N1 C1 1.2964(19)
N2 C2 1.297(2)
N3 C3 1.299(2)
N4 C4 1.308(2)
C1 C2 1.475(2)
C1 C5 1.495(2)
C2 C6 1.487(2)
C3 C4 1.460(2)
C3 C7 1.499(2)
C4 C8 1.494(2)
N5 C9 1.500(2)
C9 C11 1.513(2)
C9 C10 1.528(3)
C11 C12 1.383(3)
C11 C16 1.393(2)
C12 C13 1.391(3)
C13 C14 1.368(5)
C14 C15 1.361(4)
C15 C16 1.395(3)
C17 C19 1.507(2)
C18 N6 1.128(3)
C18 C20 1.452(3)
C19 C20 1.547(2)
